data_2213811
loop_
_publ_author_name
'Liu, Xi-Cheng'
'Yin, Ling'
'Sun, Yu-Xi'
'Tian, Lai-Jin'

_publ_section_title \m-Fumarato-\k^2^<i>O</i>:<i>O</i>'-bis[tris(2-methyl-2-phenylpropyl)tin(IV)]
_journal_coeditor_code HB2424
_journal_issue 6
_journal_name_full 'Acta Crystallographica Section E'
_journal_page_first m1758
_journal_page_last m1758
_journal_paper_doi 10.1107/S1600536807024543
_journal_volume 63
_journal_year 2007
_chemical_formula_iupac '[Sn2 (C10 H13)6 (C4 H2 O4)]'
_chemical_formula_moiety 'C64 H80 O4 Sn2'
_chemical_formula_sum 'C64 H80 O4 Sn2'
_chemical_formula_weight 1150.66
_chemical_name_systematic
;
\m-Fumarato-\k^2^O,O'-bis[tris(2-methyl-2-phenylpropyl)tin(IV)]
;
_space_group_IT_number 14
_symmetry_cell_setting monoclinic
_symmetry_space_group_name_Hall '-P 2yn'
_symmetry_space_group_name_H-M 'P 1 21/n 1'
_atom_sites_solution_hydrogens geom
_atom_sites_solution_primary direct
_atom_sites_solution_secondary difmap
_audit_creation_method SHELXL97
_cell_angle_alpha 90.00
_cell_angle_beta 91.9850(10)
_cell_angle_gamma 90.00
_cell_formula_units_Z 2
_cell_length_a 9.6017(9)
_cell_length_b 18.6352(18)
_cell_length_c 16.5097(16)
_cell_measurement_reflns_used 4827
_cell_measurement_temperature 295(2)
_cell_measurement_theta_max 22.32
_cell_measurement_theta_min 2.47
_cell_volume 2952.3(5)
_computing_cell_refinement 'SAINT (Bruker, 2002)'
_computing_data_collection 'SMART (Bruker, 2002)'
_computing_data_reduction SAINT
_computing_molecular_graphics 'ORTEP-3 (Farrugia, 1997)'
_computing_publication_material SHELXL97
_computing_structure_refinement 'SHELXL97 (Sheldrick, 1997)'
_computing_structure_solution 'SHELXS97 (Sheldrick, 1997)'
_diffrn_ambient_temperature 295(2)
_diffrn_measured_fraction_theta_full 0.997
_diffrn_measured_fraction_theta_max 0.997
_diffrn_measurement_device_type 'Bruker SMART APEX CCD area-detector'
_diffrn_measurement_method '\f and \w'
_diffrn_radiation_monochromator graphite
_diffrn_radiation_source 'fine-focus sealed tube'
_diffrn_radiation_type MoK\a
_diffrn_radiation_wavelength 0.71073
_diffrn_reflns_av_R_equivalents 0.0483
_diffrn_reflns_av_sigmaI/netI 0.0480
_diffrn_reflns_limit_h_max 12
_diffrn_reflns_limit_h_min -12
_diffrn_reflns_limit_k_max 22
_diffrn_reflns_limit_k_min -23
_diffrn_reflns_limit_l_max 20
_diffrn_reflns_limit_l_min -20
_diffrn_reflns_number 23553
_diffrn_reflns_theta_full 26.50
_diffrn_reflns_theta_max 26.50
_diffrn_reflns_theta_min 1.65
_diffrn_standards_decay_% 0
_diffrn_standards_interval_count 0
_diffrn_standards_interval_time 0
_diffrn_standards_number 0
_exptl_absorpt_coefficient_mu 0.890
_exptl_absorpt_correction_T_max 0.932
_exptl_absorpt_correction_T_min 0.828
_exptl_absorpt_correction_type multi-scan
_exptl_absorpt_process_details '(SADABS; Bruker, 2002)'
_exptl_crystal_colour colourless
_exptl_crystal_density_diffrn 1.294
_exptl_crystal_density_method 'not measured'
_exptl_crystal_description prism
_exptl_crystal_F_000 1192
_exptl_crystal_size_max 0.22
_exptl_crystal_size_mid 0.10
_exptl_crystal_size_min 0.08
_refine_diff_density_max 0.672
_refine_diff_density_min -0.399
_refine_ls_extinction_method none
_refine_ls_goodness_of_fit_ref 1.030
_refine_ls_hydrogen_treatment constr
_refine_ls_matrix_type full
_refine_ls_number_parameters 286
_refine_ls_number_reflns 6102
_refine_ls_number_restraints 0
_refine_ls_restrained_S_all 1.030
_refine_ls_R_factor_all 0.0581
_refine_ls_R_factor_gt 0.0391
_refine_ls_shift/su_max 0.002
_refine_ls_shift/su_mean 0.000
_refine_ls_structure_factor_coef Fsqd
_refine_ls_weighting_details 'calc w = 1/[\s^2^(Fo^2^)+(0.0466P)^2^+0.84P] where P=(Fo^2^+2Fc^2^)/3'
_refine_ls_weighting_scheme calc
_refine_ls_wR_factor_gt 0.0927
_refine_ls_wR_factor_ref 0.1009
_reflns_number_gt 4565
_reflns_number_total 6102
_reflns_threshold_expression I>2\s(I)
_cod_data_source_file hb2424.cif
_cod_data_source_block I
_cod_original_sg_symbol_H-M 'P 21/n'
_cod_database_code 2213811
_cod_database_fobs_code 2213811

loop_
_symmetry_equiv_pos_as_xyz
'x, y, z'
'-x+1/2, y+1/2, -z+1/2'
'-x, -y, -z'
'x-1/2, -y-1/2, z-1/2'

loop_
_atom_site_type_symbol
_atom_site_label
_atom_site_fract_x
_atom_site_fract_y
_atom_site_fract_z
_atom_site_U_iso_or_equiv
_atom_site_adp_type
_atom_site_calc_flag
_atom_site_refinement_flags
_atom_site_occupancy
Sn Sn1 0.26662(2) 0.875316(12) 0.183016(13) 0.03679(9) Uani d . 1
O O1 0.1351(3) 0.93708(15) 0.10958(16) 0.0591(7) Uani d . 1
O O2 0.1864(5) 0.87575(19) 0.0013(2) 0.1071(14) Uani d . 1
C C1 0.1220(5) 0.9236(2) 0.0345(3) 0.0626(11) Uani d . 1
C C2 0.0287(4) 0.9720(2) -0.0139(2) 0.0552(10) Uani d . 1
H H2 0.0110 0.9606 -0.0681 0.066 Uiso calc R 1
C C3 0.4650(4) 0.89136(19) 0.1303(2) 0.0457(9) Uani d . 1
H H3A 0.5190 0.8477 0.1378 0.055 Uiso calc R 1
H H3B 0.4496 0.8981 0.0725 0.055 Uiso calc R 1
C C4 0.5541(4) 0.9550(2) 0.1633(2) 0.0474(9) Uani d . 1
C C5 0.4787(5) 1.0247(2) 0.1402(3) 0.0760(14) Uani d . 1
H H5A 0.3932 1.0276 0.1685 0.114 Uiso calc R 1
H H5B 0.4587 1.0253 0.0828 0.114 Uiso calc R 1
H H5C 0.5369 1.0648 0.1548 0.114 Uiso calc R 1
C C6 0.6948(4) 0.9532(3) 0.1223(3) 0.0793(14) Uani d . 1
H H6A 0.7515 0.9924 0.1419 0.119 Uiso calc R 1
H H6B 0.6800 0.9575 0.0647 0.119 Uiso calc R 1
H H6C 0.7410 0.9086 0.1346 0.119 Uiso calc R 1
C C7 0.5821(3) 0.94903(13) 0.25515(11) 0.0463(9) Uani d G 1
C C8 0.6025(3) 1.01064(11) 0.30152(17) 0.0678(12) Uani d G 1
H H8 0.5989 1.0555 0.2769 0.081 Uiso calc R 1
C C9 0.6283(3) 1.00515(16) 0.38465(16) 0.0858(16) Uani d G 1
H H9 0.6420 1.0464 0.4157 0.103 Uiso calc R 1
C C10 0.6338(3) 0.9381(2) 0.42142(11) 0.0814(15) Uani d G 1
H H10 0.6511 0.9344 0.4770 0.098 Uiso calc R 1
C C11 0.6134(3) 0.87645(15) 0.37504(16) 0.0726(13) Uani d G 1
H H11 0.6171 0.8316 0.3996 0.087 Uiso calc R 1
C C12 0.5876(3) 0.88194(11) 0.29191(16) 0.0578(10) Uani d G 1
H H12 0.5740 0.8407 0.2609 0.069 Uiso calc R 1
C C13 0.1789(4) 0.7698(2) 0.1786(2) 0.0561(10) Uani d . 1
H H13A 0.1544 0.7571 0.2333 0.067 Uiso calc R 1
H H13B 0.0924 0.7725 0.1465 0.067 Uiso calc R 1
C C14 0.2641(5) 0.7068(2) 0.1450(2) 0.0586(11) Uani d . 1
C C15 0.2827(5) 0.7185(2) 0.0543(2) 0.0705(13) Uani d . 1
H H15A 0.3296 0.7633 0.0461 0.106 Uiso calc R 1
H H15B 0.1930 0.7195 0.0268 0.106 Uiso calc R 1
H H15C 0.3371 0.6800 0.0332 0.106 Uiso calc R 1
C C16 0.1767(7) 0.6383(2) 0.1551(4) 0.0941(18) Uani d . 1
H H16A 0.2246 0.5982 0.1325 0.141 Uiso calc R 1
H H16B 0.0878 0.6441 0.1275 0.141 Uiso calc R 1
H H16C 0.1632 0.6299 0.2117 0.141 Uiso calc R 1
C C17 0.4028(3) 0.69769(16) 0.19162(18) 0.0671(12) Uani d G 1
C C18 0.4029(4) 0.69271(18) 0.27563(19) 0.0906(17) Uani d G 1
H H18 0.3196 0.6961 0.3025 0.109 Uiso calc R 1
C C19 0.5275(6) 0.6826(2) 0.31953(18) 0.128(3) Uani d G 1
H H19 0.5276 0.6793 0.3757 0.154 Uiso calc R 1
C C20 0.6521(4) 0.6776(2) 0.2794(3) 0.143(3) Uani d G 1
H H20 0.7354 0.6708 0.3088 0.172 Uiso calc R 1
C C21 0.6520(3) 0.6825(2) 0.1954(3) 0.134(3) Uani d G 1
H H21 0.7353 0.6791 0.1686 0.161 Uiso calc R 1
C C22 0.5274(4) 0.69260(18) 0.15152(19) 0.0906(16) Uani d G 1
H H22 0.5273 0.6959 0.0953 0.109 Uiso calc R 1
C C23 0.2213(4) 0.9367(2) 0.2888(2) 0.0487(9) Uani d . 1
H H23A 0.3047 0.9374 0.3237 0.058 Uiso calc R 1
H H23B 0.2033 0.9857 0.2718 0.058 Uiso calc R 1
C C24 0.0987(4) 0.9124(2) 0.3405(2) 0.0580(11) Uani d . 1
C C25 0.0768(5) 0.9691(3) 0.4075(3) 0.0903(17) Uani d . 1
H H25A 0.0043 0.9533 0.4419 0.135 Uiso calc R 1
H H25B 0.0507 1.0140 0.3829 0.135 Uiso calc R 1
H H25C 0.1618 0.9751 0.4391 0.135 Uiso calc R 1
C C26 -0.0320(4) 0.9098(3) 0.2859(3) 0.0937(17) Uani d . 1
H H26A -0.0236 0.8718 0.2471 0.141 Uiso calc R 1
H H26B -0.0433 0.9547 0.2580 0.141 Uiso calc R 1
H H26C -0.1116 0.9011 0.3182 0.141 Uiso calc R 1
C C27 0.1309(4) 0.84148(16) 0.38337(18) 0.0645(12) Uani d G 1
C C28 0.2573(3) 0.8341(2) 0.4262(2) 0.0865(15) Uani d G 1
H H28 0.3213 0.8715 0.4272 0.104 Uiso calc R 1
C C29 0.2879(5) 0.7707(3) 0.4675(2) 0.137(3) Uani d G 1
H H29 0.3724 0.7657 0.4962 0.165 Uiso calc R 1
C C30 0.1921(7) 0.71473(19) 0.4660(3) 0.161(4) Uani d G 1
H H30 0.2126 0.6723 0.4936 0.193 Uiso calc R 1
C C31 0.0657(6) 0.72215(18) 0.4231(3) 0.147(4) Uani d G 1
H H31 0.0016 0.6847 0.4221 0.177 Uiso calc R 1
C C32 0.0351(4) 0.7855(2) 0.3818(2) 0.099(2) Uani d G 1
H H32 -0.0494 0.7905 0.3532 0.119 Uiso calc R 1

loop_
_atom_site_aniso_label
_atom_site_aniso_U_11
_atom_site_aniso_U_22
_atom_site_aniso_U_33
_atom_site_aniso_U_12
_atom_site_aniso_U_13
_atom_site_aniso_U_23
Sn1 0.04145(15) 0.03912(14) 0.02958(13) 0.00480(10) -0.00185(9) -0.00045(10)
O1 0.0569(16) 0.0752(19) 0.0443(16) 0.0170(14) -0.0124(13) 0.0083(14)
O2 0.154(4) 0.100(3) 0.065(2) 0.063(3) -0.035(2) -0.0122(19)
C1 0.070(3) 0.064(3) 0.053(3) 0.012(2) -0.013(2) 0.002(2)
C2 0.059(3) 0.064(3) 0.042(2) 0.005(2) -0.0093(18) 0.0083(19)
C3 0.044(2) 0.053(2) 0.041(2) 0.0044(16) 0.0028(16) -0.0011(16)
C4 0.053(2) 0.052(2) 0.038(2) -0.0074(18) -0.0001(17) 0.0064(16)
C5 0.107(4) 0.056(3) 0.063(3) -0.010(3) -0.025(3) 0.019(2)
C6 0.063(3) 0.122(4) 0.054(3) -0.029(3) 0.012(2) 0.003(3)
C7 0.0359(19) 0.059(2) 0.045(2) -0.0005(17) 0.0035(16) 0.0058(17)
C8 0.083(3) 0.061(3) 0.059(3) 0.001(2) -0.006(2) -0.004(2)
C9 0.103(4) 0.100(4) 0.052(3) 0.014(3) -0.015(3) -0.019(3)
C10 0.066(3) 0.137(5) 0.040(2) 0.005(3) -0.007(2) 0.009(3)
C11 0.060(3) 0.099(4) 0.058(3) -0.006(3) -0.011(2) 0.031(3)
C12 0.050(2) 0.066(3) 0.057(2) -0.005(2) -0.0041(19) 0.014(2)
C13 0.066(3) 0.050(2) 0.052(2) -0.012(2) 0.010(2) -0.0066(18)
C14 0.093(3) 0.039(2) 0.045(2) -0.002(2) 0.012(2) -0.0017(17)
C15 0.102(4) 0.062(3) 0.047(2) 0.008(3) 0.003(2) -0.013(2)
C16 0.139(5) 0.048(3) 0.096(4) -0.025(3) 0.012(4) -0.007(3)
C17 0.107(4) 0.038(2) 0.056(3) 0.013(2) 0.005(3) -0.0013(19)
C18 0.138(5) 0.077(3) 0.056(3) 0.012(3) -0.007(3) 0.015(3)
C19 0.197(8) 0.087(4) 0.096(5) 0.025(5) -0.053(5) 0.010(4)
C20 0.156(7) 0.100(5) 0.169(8) 0.060(5) -0.077(6) -0.004(5)
C21 0.128(6) 0.117(6) 0.156(7) 0.054(5) -0.019(5) -0.007(5)
C22 0.104(4) 0.080(4) 0.087(4) 0.037(3) -0.004(3) 0.002(3)
C23 0.054(2) 0.053(2) 0.039(2) 0.0036(18) 0.0033(17) -0.0132(17)
C24 0.045(2) 0.078(3) 0.052(2) -0.002(2) 0.0084(18) -0.026(2)
C25 0.099(4) 0.098(4) 0.076(3) 0.007(3) 0.029(3) -0.042(3)
C26 0.040(2) 0.154(5) 0.087(4) 0.010(3) 0.007(2) -0.030(4)
C27 0.073(3) 0.075(3) 0.047(2) -0.021(3) 0.031(2) -0.017(2)
C28 0.093(4) 0.098(4) 0.069(3) 0.007(3) 0.016(3) 0.021(3)
C29 0.183(8) 0.148(7) 0.083(4) 0.035(6) 0.038(5) 0.043(5)
C30 0.288(13) 0.109(6) 0.091(5) 0.019(7) 0.092(7) 0.033(5)
C31 0.238(11) 0.104(6) 0.106(6) -0.060(6) 0.099(7) -0.021(5)
C32 0.122(5) 0.104(4) 0.075(4) -0.042(4) 0.055(3) -0.025(3)

loop_
_atom_type_symbol
_atom_type_description
_atom_type_scat_dispersion_real
_atom_type_scat_dispersion_imag
_atom_type_scat_source
C C 0.0033 0.0016 'International Tables Vol C Tables 4.2.6.8 and 6.1.1.4'
H H 0.0000 0.0000 'International Tables Vol C Tables 4.2.6.8 and 6.1.1.4'
O O 0.0106 0.0060 'International Tables Vol C Tables 4.2.6.8 and 6.1.1.4'
Sn Sn -0.6537 1.4246 'International Tables Vol C Tables 4.2.6.8 and 6.1.1.4'

loop_
_geom_angle_atom_site_label_1
_geom_angle_atom_site_label_2
_geom_angle_atom_site_label_3
_geom_angle_site_symmetry_1
_geom_angle
_geom_angle_publ_flag
O1 Sn1 C13 . 105.04(14) n
O1 Sn1 C3 . 102.57(13) n
C13 Sn1 C3 . 117.96(14) n
O1 Sn1 C23 . 92.50(13) n
C13 Sn1 C23 . 115.29(14) n
C3 Sn1 C23 . 117.68(14) n
C1 O1 Sn1 . 120.0(3) ?
O2 C1 O1 . 123.2(4) ?
O2 C1 C2 . 120.4(4) ?
O1 C1 C2 . 116.3(4) ?
C2 C2 C1 3_575 124.4(5) ?
C2 C2 H2 3_575 117.8 ?
C1 C2 H2 . 117.8 ?
C4 C3 Sn1 . 116.9(2) ?
C4 C3 H3A . 108.1 ?
Sn1 C3 H3A . 108.1 ?
C4 C3 H3B . 108.1 ?
Sn1 C3 H3B . 108.1 ?
H3A C3 H3B . 107.3 ?
C5 C4 C6 . 109.0(3) ?
C5 C4 C7 . 111.9(3) ?
C6 C4 C7 . 107.9(3) ?
C5 C4 C3 . 108.2(3) ?
C6 C4 C3 . 108.2(3) ?
C7 C4 C3 . 111.6(3) ?
C4 C5 H5A . 109.5 ?
C4 C5 H5B . 109.5 ?
H5A C5 H5B . 109.5 ?
C4 C5 H5C . 109.5 ?
H5A C5 H5C . 109.5 ?
H5B C5 H5C . 109.5 ?
C4 C6 H6A . 109.5 ?
C4 C6 H6B . 109.5 ?
H6A C6 H6B . 109.5 ?
C4 C6 H6C . 109.5 ?
H6A C6 H6C . 109.5 ?
H6B C6 H6C . 109.5 ?
C8 C7 C12 . 120.0 ?
C8 C7 C4 . 120.1(2) ?
C12 C7 C4 . 119.9(2) ?
C7 C8 C9 . 120.0 ?
C7 C8 H8 . 120.0 ?
C9 C8 H8 . 120.0 ?
C8 C9 C10 . 120.0 ?
C8 C9 H9 . 120.0 ?
C10 C9 H9 . 120.0 ?
C11 C10 C9 . 120.0 ?
C11 C10 H10 . 120.0 ?
C9 C10 H10 . 120.0 ?
C12 C11 C10 . 120.0 ?
C12 C11 H11 . 120.0 ?
C10 C11 H11 . 120.0 ?
C11 C12 C7 . 120.0 ?
C11 C12 H12 . 120.0 ?
C7 C12 H12 . 120.0 ?
C14 C13 Sn1 . 119.9(3) ?
C14 C13 H13A . 107.4 ?
Sn1 C13 H13A . 107.4 ?
C14 C13 H13B . 107.4 ?
Sn1 C13 H13B . 107.4 ?
H13A C13 H13B . 106.9 ?
C17 C14 C15 . 112.4(4) ?
C17 C14 C16 . 108.8(4) ?
C15 C14 C16 . 107.9(4) ?
C17 C14 C13 . 111.6(3) ?
C15 C14 C13 . 108.9(3) ?
C16 C14 C13 . 107.1(4) ?
C14 C15 H15A . 109.5 ?
C14 C15 H15B . 109.5 ?
H15A C15 H15B . 109.5 ?
C14 C15 H15C . 109.5 ?
H15A C15 H15C . 109.5 ?
H15B C15 H15C . 109.5 ?
C14 C16 H16A . 109.5 ?
C14 C16 H16B . 109.5 ?
H16A C16 H16B . 109.5 ?
C14 C16 H16C . 109.5 ?
H16A C16 H16C . 109.5 ?
H16B C16 H16C . 109.5 ?
C18 C17 C22 . 120.0 ?
C18 C17 C14 . 118.8(3) ?
C22 C17 C14 . 121.2(3) ?
C19 C18 C17 . 120.0 ?
C19 C18 H18 . 120.0 ?
C17 C18 H18 . 120.0 ?
C18 C19 C20 . 120.0 ?
C18 C19 H19 . 120.0 ?
C20 C19 H19 . 120.0 ?
C21 C20 C19 . 120.0 ?
C21 C20 H20 . 120.0 ?
C19 C20 H20 . 120.0 ?
C20 C21 C22 . 120.0 ?
C20 C21 H21 . 120.0 ?
C22 C21 H21 . 120.0 ?
C21 C22 C17 . 120.0 ?
C21 C22 H22 . 120.0 ?
C17 C22 H22 . 120.0 ?
C24 C23 Sn1 . 118.3(2) ?
C24 C23 H23A . 107.7 ?
Sn1 C23 H23A . 107.7 ?
C24 C23 H23B . 107.7 ?
Sn1 C23 H23B . 107.7 ?
H23A C23 H23B . 107.1 ?
C26 C24 C27 . 113.3(4) ?
C26 C24 C23 . 108.1(4) ?
C27 C24 C23 . 111.3(3) ?
C26 C24 C25 . 108.4(4) ?
C27 C24 C25 . 106.9(3) ?
C23 C24 C25 . 108.7(3) ?
C24 C25 H25A . 109.5 ?
C24 C25 H25B . 109.5 ?
H25A C25 H25B . 109.5 ?
C24 C25 H25C . 109.5 ?
H25A C25 H25C . 109.5 ?
H25B C25 H25C . 109.5 ?
C24 C26 H26A . 109.5 ?
C24 C26 H26B . 109.5 ?
H26A C26 H26B . 109.5 ?
C24 C26 H26C . 109.5 ?
H26A C26 H26C . 109.5 ?
H26B C26 H26C . 109.5 ?
C28 C27 C32 . 120.0 ?
C28 C27 C24 . 118.7(3) ?
C32 C27 C24 . 121.2(3) ?
C29 C28 C27 . 120.0 ?
C29 C28 H28 . 120.0 ?
C27 C28 H28 . 120.0 ?
C30 C29 C28 . 120.0 ?
C30 C29 H29 . 120.0 ?
C28 C29 H29 . 120.0 ?
C29 C30 C31 . 120.0 ?
C29 C30 H30 . 120.0 ?
C31 C30 H30 . 120.0 ?
C30 C31 C32 . 120.0 ?
C30 C31 H31 . 120.0 ?
C32 C31 H31 . 120.0 ?
C31 C32 C27 . 120.0 ?
C31 C32 H32 . 120.0 ?
C27 C32 H32 . 120.0 ?

loop_
_geom_bond_atom_site_label_1
_geom_bond_atom_site_label_2
_geom_bond_site_symmetry_2
_geom_bond_distance
_geom_bond_publ_flag
Sn1 O1 . 2.070(2) y
Sn1 C13 . 2.140(4) y
Sn1 C3 . 2.142(4) y
Sn1 C23 . 2.145(3) y
O1 C1 . 1.267(5) ?
O2 C1 . 1.225(5) ?
C1 C2 . 1.485(5) ?
C2 C2 3_575 1.273(7) ?
C2 H2 . 0.9300 ?
C3 C4 . 1.549(5) ?
C3 H3A . 0.9700 ?
C3 H3B . 0.9700 ?
C4 C5 . 1.529(5) ?
C4 C6 . 1.532(5) ?
C4 C7 . 1.535(4) ?
C5 H5A . 0.9600 ?
C5 H5B . 0.9600 ?
C5 H5C . 0.9600 ?
C6 H6A . 0.9600 ?
C6 H6B . 0.9600 ?
C6 H6C . 0.9600 ?
C7 C8 . 1.3900 ?
C7 C12 . 1.3900 ?
C8 C9 . 1.3900 ?
C8 H8 . 0.9300 ?
C9 C10 . 1.3900 ?
C9 H9 . 0.9300 ?
C10 C11 . 1.3900 ?
C10 H10 . 0.9300 ?
C11 C12 . 1.3900 ?
C11 H11 . 0.9300 ?
C12 H12 . 0.9300 ?
C13 C14 . 1.544(5) ?
C13 H13A . 0.9700 ?
C13 H13B . 0.9700 ?
C14 C17 . 1.525(5) ?
C14 C15 . 1.529(5) ?
C14 C16 . 1.540(6) ?
C15 H15A . 0.9600 ?
C15 H15B . 0.9600 ?
C15 H15C . 0.9600 ?
C16 H16A . 0.9600 ?
C16 H16B . 0.9600 ?
C16 H16C . 0.9600 ?
C17 C18 . 1.3900 ?
C17 C22 . 1.3900 ?
C18 C19 . 1.3900 ?
C18 H18 . 0.9300 ?
C19 C20 . 1.3900 ?
C19 H19 . 0.9300 ?
C20 C21 . 1.3900 ?
C20 H20 . 0.9300 ?
C21 C22 . 1.3900 ?
C21 H21 . 0.9300 ?
C22 H22 . 0.9300 ?
C23 C24 . 1.545(5) ?
C23 H23A . 0.9700 ?
C23 H23B . 0.9700 ?
C24 C26 . 1.521(6) ?
C24 C27 . 1.526(5) ?
C24 C25 . 1.548(5) ?
C25 H25A . 0.9600 ?
C25 H25B . 0.9600 ?
C25 H25C . 0.9600 ?
C26 H26A . 0.9600 ?
C26 H26B . 0.9600 ?
C26 H26C . 0.9600 ?
C27 C28 . 1.3900 ?
C27 C32 . 1.3900 ?
C28 C29 . 1.3900 ?
C28 H28 . 0.9300 ?
C29 C30 . 1.3900 ?
C29 H29 . 0.9300 ?
C30 C31 . 1.3900 ?
C30 H30 . 0.9300 ?
C31 C32 . 1.3900 ?
C31 H31 . 0.9300 ?
C32 H32 . 0.9300 ?

loop_
_geom_torsion_atom_site_label_1
_geom_torsion_atom_site_label_2
_geom_torsion_atom_site_label_3
_geom_torsion_atom_site_label_4
_geom_torsion_site_symmetry_4
_geom_torsion
C13 Sn1 O1 C1 . -63.6(3)
C3 Sn1 O1 C1 . 60.3(3)
C23 Sn1 O1 C1 . 179.4(3)
Sn1 O1 C1 O2 . -1.6(6)
Sn1 O1 C1 C2 . -178.3(3)
O2 C1 C2 C2 3_575 -171.2(6)
O1 C1 C2 C2 3_575 5.6(8)
O1 Sn1 C3 C4 . 90.0(3)
C13 Sn1 C3 C4 . -155.2(3)
C23 Sn1 C3 C4 . -9.6(3)
Sn1 C3 C4 C5 . -66.3(4)
Sn1 C3 C4 C6 . 175.8(3)
Sn1 C3 C4 C7 . 57.2(4)
C5 C4 C7 C8 . -30.0(4)
C6 C4 C7 C8 . 89.8(3)
C3 C4 C7 C8 . -151.4(2)
C5 C4 C7 C12 . 150.1(3)
C6 C4 C7 C12 . -90.0(3)
C3 C4 C7 C12 . 28.8(4)
C12 C7 C8 C9 . 0.0
C4 C7 C8 C9 . -179.8(3)
C7 C8 C9 C10 . 0.0
C8 C9 C10 C11 . 0.0
C9 C10 C11 C12 . 0.0
C10 C11 C12 C7 . 0.0
C8 C7 C12 C11 . 0.0
C4 C7 C12 C11 . 179.8(3)
O1 Sn1 C13 C14 . 118.8(3)
C3 Sn1 C13 C14 . 5.3(4)
C23 Sn1 C13 C14 . -141.0(3)
Sn1 C13 C14 C17 . 57.4(4)
Sn1 C13 C14 C15 . -67.2(4)
Sn1 C13 C14 C16 . 176.4(3)
C15 C14 C17 C18 . 174.6(3)
C16 C14 C17 C18 . -66.0(4)
C13 C14 C17 C18 . 51.9(4)
C15 C14 C17 C22 . -7.0(4)
C16 C14 C17 C22 . 112.4(3)
C13 C14 C17 C22 . -129.6(3)
C22 C17 C18 C19 . 0.0
C14 C17 C18 C19 . 178.4(3)
C17 C18 C19 C20 . 0.0
C18 C19 C20 C21 . 0.0
C19 C20 C21 C22 . 0.0
C20 C21 C22 C17 . 0.0
C18 C17 C22 C21 . 0.0
C14 C17 C22 C21 . -178.4(3)
O1 Sn1 C23 C24 . 90.3(3)
C13 Sn1 C23 C24 . -17.6(4)
C3 Sn1 C23 C24 . -164.1(3)
Sn1 C23 C24 C26 . -56.6(4)
Sn1 C23 C24 C27 . 68.5(4)
Sn1 C23 C24 C25 . -174.0(3)
C26 C24 C27 C28 . 171.4(3)
C23 C24 C27 C28 . 49.3(4)
C25 C24 C27 C28 . -69.3(4)
C26 C24 C27 C32 . -10.2(4)
C23 C24 C27 C32 . -132.4(3)
C25 C24 C27 C32 . 109.1(3)
C32 C27 C28 C29 . 0.0
C24 C27 C28 C29 . 178.4(3)
C27 C28 C29 C30 . 0.0
C28 C29 C30 C31 . 0.0
C29 C30 C31 C32 . 0.0
C30 C31 C32 C27 . 0.0
C28 C27 C32 C31 . 0.0
C24 C27 C32 C31 . -178.4(3)
